data_1501938
loop_
_publ_author_name
'Stewart, Craig'
'McDonald, Robert'
'West, F. G.'

_publ_section_title
;
 Expedient route to the tigliane-daphnane skeleton via oxonium ylide
 [1,2]-shift.
;
_journal_issue 4
_journal_name_full 'Organic letters'
_journal_page_first 720
_journal_page_last 723
_journal_paper_doi 10.1021/ol102953s
_journal_volume 13
_journal_year 2011
_chemical_formula_moiety 'C24 H28 O6'
_chemical_formula_sum 'C24 H28 O6'
_chemical_formula_weight 412.46
_chemical_name_systematic
; 
 ? 
;
_space_group_IT_number 33
_symmetry_cell_setting orthorhombic
_symmetry_space_group_name_Hall 'P 2c -2n'
_symmetry_space_group_name_H-M 'P n a 21'
_atom_sites_solution_hydrogens geom
_atom_sites_solution_primary direct
_atom_sites_solution_secondary difmap
_audit_creation_method SHELXL-97
_cell_angle_alpha 90.00
_cell_angle_beta 90.00
_cell_angle_gamma 90.00
_cell_formula_units_Z 4
_cell_length_a 12.6475(5)
_cell_length_b 11.3248(4)
_cell_length_c 14.4129(5)
_cell_measurement_reflns_used 9824
_cell_measurement_temperature 173(2)
_cell_measurement_theta_max 27.48
_cell_measurement_theta_min 2.29
_cell_volume 2064.37(13)
_computing_cell_refinement 'Bruker SAINT'
_computing_data_collection 'Bruker APEX2'
_computing_data_reduction 'Bruker SAINT'
_computing_molecular_graphics 'Bruker SHELXTL'
_computing_publication_material 'Bruker SHELXTL'
_computing_structure_refinement 'SHELXL-97 (Sheldrick, 2008)'
_computing_structure_solution 'SHELXD (Schneider & Sheldrick, 2002)'
_diffrn_ambient_temperature 173(2)
_diffrn_measured_fraction_theta_full 1.000
_diffrn_measured_fraction_theta_max 1.000
_diffrn_measurement_device_type 'Bruker APEX-II CCD'
_diffrn_measurement_method '\w scans'
_diffrn_radiation_monochromator graphite
_diffrn_radiation_source 'fine-focus sealed tube'
_diffrn_radiation_type MoK\a
_diffrn_radiation_wavelength 0.71073
_diffrn_reflns_av_R_equivalents 0.0208
_diffrn_reflns_av_sigmaI/netI 0.0138
_diffrn_reflns_limit_h_max 16
_diffrn_reflns_limit_h_min -16
_diffrn_reflns_limit_k_max 14
_diffrn_reflns_limit_k_min -14
_diffrn_reflns_limit_l_max 18
_diffrn_reflns_limit_l_min -18
_diffrn_reflns_number 28043
_diffrn_reflns_theta_full 27.48
_diffrn_reflns_theta_max 27.48
_diffrn_reflns_theta_min 2.29
_exptl_absorpt_coefficient_mu 0.095
_exptl_absorpt_correction_T_max 0.9629
_exptl_absorpt_correction_T_min 0.9578
_exptl_absorpt_correction_type integration
_exptl_absorpt_process_details 'SADABS (Sheldrick, 2008)'
_exptl_crystal_colour colourless
_exptl_crystal_density_diffrn 1.327
_exptl_crystal_density_method 'not measured'
_exptl_crystal_description prism
_exptl_crystal_F_000 880
_exptl_crystal_size_max 0.46
_exptl_crystal_size_mid 0.41
_exptl_crystal_size_min 0.40
_refine_diff_density_max 0.647
_refine_diff_density_min -0.205
_refine_diff_density_rms 0.041
_refine_ls_abs_structure_details 'Flack H D (1983), Acta Cryst. A39, 876-881'
_refine_ls_abs_structure_Flack 0.3(6)
_refine_ls_extinction_method none
_refine_ls_goodness_of_fit_ref 1.054
_refine_ls_hydrogen_treatment constr
_refine_ls_matrix_type full
_refine_ls_number_parameters 271
_refine_ls_number_reflns 4715
_refine_ls_number_restraints 1
_refine_ls_restrained_S_all 1.054
_refine_ls_R_factor_all 0.0359
_refine_ls_R_factor_gt 0.0353
_refine_ls_shift/su_max 0.000
_refine_ls_shift/su_mean 0.000
_refine_ls_structure_factor_coef Fsqd
_refine_ls_weighting_details 'calc w=1/[\s^2^(Fo^2^)+(0.0702P)^2^+0.2821P] where P=(Fo^2^+2Fc^2^)/3'
_refine_ls_weighting_scheme calc
_refine_ls_wR_factor_gt 0.0994
_refine_ls_wR_factor_ref 0.1002
_reflns_number_gt 4619
_reflns_number_total 4715
_reflns_threshold_expression I>2\s(I)
_cod_data_source_file ol102953s_si_002.cif
_cod_data_source_block 18
_cod_depositor_comments
;
The following automatic conversions were performed:

'_symmetry_cell_setting' value 'Orthorhombic' changed to
'orthorhombic' according to
/home/saulius/struct/CIF-dictionaries/cif_core.dic dictionary named
'cif_core.dic' version 2.4.1 from 2010-06-29.

Automatic conversion script
Id: cif_fix_values 1715 2011-07-08 13:25:40Z adriana 
;
_cod_database_code 1501938

loop_
_symmetry_equiv_pos_as_xyz
'x, y, z'
'-x, -y, z+1/2'
'x+1/2, -y+1/2, z'
'-x+1/2, y+1/2, z+1/2'

loop_
_atom_site_label
_atom_site_type_symbol
_atom_site_fract_x
_atom_site_fract_y
_atom_site_fract_z
_atom_site_U_iso_or_equiv
_atom_site_adp_type
_atom_site_occupancy
_atom_site_symmetry_multiplicity
_atom_site_calc_flag
_atom_site_refinement_flags
O1 O -0.15741(8) 0.44693(9) -0.15860(7) 0.0306(2) Uani 1 1 d .
O2 O -0.00550(7) 0.49721(8) -0.04732(7) 0.02396(19) Uani 1 1 d .
O3 O -0.00770(7) 0.56354(8) 0.13112(7) 0.02508(19) Uani 1 1 d .
O4 O 0.19966(9) 0.35702(9) 0.13038(10) 0.0394(3) Uani 1 1 d .
O5 O 0.15056(9) 0.71592(9) 0.17152(8) 0.0354(2) Uani 1 1 d .
O6 O 0.27042(8) 0.59009(10) 0.11429(9) 0.0374(3) Uani 1 1 d .
C1 C -0.05639(9) 0.38866(11) -0.02336(9) 0.0222(2) Uani 1 1 d .
C2 C -0.14020(10) 0.37207(12) -0.10105(9) 0.0246(3) Uani 1 1 d .
C3 C -0.19693(12) 0.25426(13) -0.10010(11) 0.0328(3) Uani 1 1 d .
H3A H -0.2464 0.2501 -0.1533 0.039 Uiso 1 1 calc R
H3B H -0.2387 0.2469 -0.0423 0.039 Uiso 1 1 calc R
C4 C -0.11752(14) 0.15252(14) -0.10616(13) 0.0399(4) Uani 1 1 d .
H4A H -0.1554 0.0763 -0.1011 0.048 Uiso 1 1 calc R
H4B H -0.0813 0.1547 -0.1670 0.048 Uiso 1 1 calc R
C5 C -0.03637(13) 0.16210(13) -0.02892(13) 0.0372(3) Uani 1 1 d .
H5A H 0.0168 0.0985 -0.0358 0.045 Uiso 1 1 calc R
H5B H -0.0718 0.1518 0.0318 0.045 Uiso 1 1 calc R
C6 C 0.01908(11) 0.28235(12) -0.03155(11) 0.0286(3) Uani 1 1 d .
H6A H 0.0588 0.2890 -0.0905 0.034 Uiso 1 1 calc R
H6B H 0.0709 0.2859 0.0198 0.034 Uiso 1 1 calc R
C7 C 0.09480(10) 0.52956(11) -0.01083(9) 0.0231(2) Uani 1 1 d .
H7 H 0.1497 0.4723 -0.0324 0.028 Uiso 1 1 calc R
C8 C 0.09363(10) 0.53413(11) 0.09843(9) 0.0243(3) Uani 1 1 d .
C9 C 0.11973(11) 0.41195(12) 0.14257(10) 0.0294(3) Uani 1 1 d .
C10 C 0.02401(12) 0.37842(13) 0.19769(11) 0.0338(3) Uani 1 1 d .
H10A H 0.0336 0.3971 0.2643 0.041 Uiso 1 1 calc R
H10B H 0.0081 0.2933 0.1910 0.041 Uiso 1 1 calc R
C11 C -0.06303(11) 0.45401(12) 0.15489(9) 0.0276(3) Uani 1 1 d .
C12 C -0.15371(14) 0.48876(17) 0.21968(11) 0.0407(4) Uani 1 1 d .
H12A H -0.1614 0.4297 0.2699 0.049 Uiso 1 1 calc R
H12B H -0.1394 0.5667 0.2482 0.049 Uiso 1 1 calc R
C13 C -0.25404(14) 0.49397(16) 0.16183(12) 0.0387(3) Uani 1 1 d .
H13A H -0.2906 0.5704 0.1708 0.046 Uiso 1 1 calc R
H13B H -0.3029 0.4294 0.1793 0.046 Uiso 1 1 calc R
C14 C -0.21774(11) 0.48010(13) 0.06086(10) 0.0300(3) Uani 1 1 d .
H14A H -0.1998 0.5576 0.0332 0.036 Uiso 1 1 calc R
H14B H -0.2731 0.4419 0.0227 0.036 Uiso 1 1 calc R
C15 C -0.11905(10) 0.40093(12) 0.06861(9) 0.0237(2) Uani 1 1 d .
H15 H -0.1440 0.3202 0.0862 0.028 Uiso 1 1 calc R
C16 C 0.11521(10) 0.65002(11) -0.05360(9) 0.0245(2) Uani 1 1 d .
C17 C 0.03234(12) 0.72867(13) -0.06678(10) 0.0304(3) Uani 1 1 d .
H17 H -0.0365 0.7086 -0.0456 0.036 Uiso 1 1 calc R
C18 C 0.04890(14) 0.83656(14) -0.11068(12) 0.0391(3) Uani 1 1 d .
H18 H -0.0086 0.8892 -0.1200 0.047 Uiso 1 1 calc R
C19 C 0.14929(15) 0.86718(15) -0.14084(12) 0.0426(4) Uani 1 1 d .
H19 H 0.1607 0.9405 -0.1713 0.051 Uiso 1 1 calc R
C20 C 0.23285(14) 0.79045(15) -0.12638(12) 0.0400(4) Uani 1 1 d .
H20 H 0.3019 0.8119 -0.1461 0.048 Uiso 1 1 calc R
C21 C 0.21636(12) 0.68240(14) -0.08328(10) 0.0320(3) Uani 1 1 d .
H21 H 0.2741 0.6301 -0.0739 0.038 Uiso 1 1 calc R
C22 C 0.17307(11) 0.62624(12) 0.13363(10) 0.0278(3) Uani 1 1 d .
C23 C 0.35626(14) 0.66667(16) 0.14468(15) 0.0474(4) Uani 1 1 d .
H23A H 0.3431 0.6949 0.2087 0.057 Uiso 1 1 calc R
H23B H 0.3621 0.7361 0.1033 0.057 Uiso 1 1 calc R
C24 C 0.45408(16) 0.5965(2) 0.1413(2) 0.0599(5) Uani 1 1 d .
H24A H 0.5138 0.6454 0.1614 0.090 Uiso 1 1 calc R
H24B H 0.4662 0.5692 0.0777 0.090 Uiso 1 1 calc R
H24C H 0.4474 0.5282 0.1826 0.090 Uiso 1 1 calc R

loop_
_atom_site_aniso_label
_atom_site_aniso_U_11
_atom_site_aniso_U_22
_atom_site_aniso_U_33
_atom_site_aniso_U_23
_atom_site_aniso_U_13
_atom_site_aniso_U_12
O1 0.0317(5) 0.0317(5) 0.0285(5) 0.0010(4) -0.0025(4) 0.0007(4)
O2 0.0228(4) 0.0236(4) 0.0255(4) 0.0016(3) -0.0002(3) -0.0065(3)
O3 0.0253(4) 0.0255(4) 0.0245(4) 0.0007(4) 0.0012(4) -0.0016(3)
O4 0.0327(5) 0.0313(5) 0.0543(7) 0.0023(5) -0.0120(5) 0.0035(4)
O5 0.0410(6) 0.0269(5) 0.0383(6) -0.0029(4) -0.0033(4) -0.0035(4)
O6 0.0259(5) 0.0335(5) 0.0527(7) -0.0079(5) -0.0044(4) -0.0077(4)
C1 0.0201(5) 0.0203(5) 0.0263(6) 0.0011(4) 0.0012(5) -0.0028(4)
C2 0.0201(6) 0.0284(6) 0.0254(6) -0.0018(5) 0.0007(5) -0.0023(4)
C3 0.0276(6) 0.0333(7) 0.0375(8) 0.0008(6) -0.0044(6) -0.0107(5)
C4 0.0397(8) 0.0280(7) 0.0520(10) -0.0083(7) -0.0018(7) -0.0086(6)
C5 0.0363(7) 0.0231(6) 0.0523(9) -0.0006(6) -0.0016(7) 0.0002(5)
C6 0.0243(6) 0.0242(6) 0.0373(7) -0.0044(5) 0.0007(5) 0.0001(5)
C7 0.0209(5) 0.0229(5) 0.0257(6) -0.0015(4) 0.0024(4) -0.0037(5)
C8 0.0232(6) 0.0230(6) 0.0266(6) 0.0014(5) -0.0016(5) -0.0014(5)
C9 0.0314(7) 0.0254(6) 0.0314(7) 0.0032(5) -0.0101(5) -0.0033(5)
C10 0.0359(7) 0.0348(7) 0.0307(7) 0.0116(6) -0.0091(6) -0.0064(6)
C11 0.0294(6) 0.0299(6) 0.0236(6) 0.0055(5) 0.0010(5) -0.0057(5)
C12 0.0404(9) 0.0570(10) 0.0249(7) 0.0026(6) 0.0108(6) -0.0048(7)
C13 0.0339(7) 0.0462(8) 0.0360(8) -0.0006(6) 0.0102(6) 0.0061(6)
C14 0.0251(6) 0.0343(7) 0.0307(7) 0.0013(5) 0.0015(5) 0.0040(5)
C15 0.0214(5) 0.0251(6) 0.0246(6) 0.0042(5) 0.0011(4) -0.0016(4)
C16 0.0285(6) 0.0246(6) 0.0204(5) -0.0028(4) 0.0019(5) -0.0071(5)
C17 0.0318(7) 0.0283(6) 0.0310(7) 0.0000(5) 0.0008(5) -0.0053(5)
C18 0.0469(9) 0.0280(7) 0.0424(8) 0.0031(6) -0.0084(7) -0.0041(6)
C19 0.0565(10) 0.0326(7) 0.0388(9) 0.0083(6) -0.0047(7) -0.0190(7)
C20 0.0389(8) 0.0457(9) 0.0355(8) 0.0020(7) 0.0051(6) -0.0204(7)
C21 0.0292(7) 0.0356(7) 0.0311(6) -0.0030(5) 0.0044(5) -0.0088(6)
C22 0.0301(6) 0.0265(6) 0.0267(6) 0.0029(5) -0.0054(5) -0.0046(5)
C23 0.0348(8) 0.0419(8) 0.0655(12) -0.0116(8) -0.0064(8) -0.0151(7)
C24 0.0388(10) 0.0654(12) 0.0757(14) -0.0031(11) -0.0085(9) -0.0134(9)

loop_
_atom_type_symbol
_atom_type_description
_atom_type_scat_dispersion_real
_atom_type_scat_dispersion_imag
_atom_type_scat_source
C C 0.0033 0.0016 'International Tables Vol C Tables 4.2.6.8 and 6.1.1.4'
H H 0.0000 0.0000 'International Tables Vol C Tables 4.2.6.8 and 6.1.1.4'
O O 0.0106 0.0060 'International Tables Vol C Tables 4.2.6.8 and 6.1.1.4'

loop_
_geom_angle_atom_site_label_1
_geom_angle_atom_site_label_2
_geom_angle_atom_site_label_3
_geom_angle
C7 O2 C1 122.27(10)
C8 O3 C11 108.26(10)
C22 O6 C23 116.40(12)
O2 C1 C6 111.99(10)
O2 C1 C15 111.07(10)
C6 C1 C15 116.87(11)
O2 C1 C2 103.71(10)
C6 C1 C2 105.84(10)
C15 C1 C2 106.16(10)
O1 C2 C3 122.67(12)
O1 C2 C1 122.28(12)
C3 C2 C1 115.05(11)
C2 C3 C4 110.58(12)
C5 C4 C3 110.36(13)
C4 C5 C6 110.78(13)
C5 C6 C1 114.14(11)
O2 C7 C16 103.47(10)
O2 C7 C8 111.71(10)
C16 C7 C8 112.19(10)
O3 C8 C22 108.97(11)
O3 C8 C9 105.47(10)
C22 C8 C9 109.26(10)
O3 C8 C7 110.57(10)
C22 C8 C7 110.28(10)
C9 C8 C7 112.14(11)
O4 C9 C10 128.87(13)
O4 C9 C8 125.38(13)
C10 C9 C8 105.70(11)
C9 C10 C11 103.11(11)
O3 C11 C10 103.01(11)
O3 C11 C12 106.44(12)
C10 C11 C12 116.02(12)
O3 C11 C15 111.01(10)
C10 C11 C15 115.86(12)
C12 C11 C15 104.26(12)
C13 C12 C11 107.52(13)
C12 C13 C14 105.46(12)
C13 C14 C15 103.49(12)
C14 C15 C1 113.84(10)
C14 C15 C11 101.68(11)
C1 C15 C11 119.09(10)
C17 C16 C21 118.74(13)
C17 C16 C7 120.21(11)
C21 C16 C7 121.01(12)
C16 C17 C18 120.77(14)
C19 C18 C17 120.01(16)
C20 C19 C18 119.68(14)
C19 C20 C21 120.41(14)
C20 C21 C16 120.38(15)
O5 C22 O6 125.64(13)
O5 C22 C8 125.19(13)
O6 C22 C8 109.17(11)
O6 C23 C24 107.17(15)

loop_
_geom_bond_atom_site_label_1
_geom_bond_atom_site_label_2
_geom_bond_distance
O1 C2 1.2059(17)
O2 C7 1.4213(15)
O2 C1 1.4299(14)
O3 C8 1.4055(16)
O3 C11 1.4648(16)
O4 C9 1.1999(19)
O5 C22 1.1878(18)
O6 C22 1.3271(18)
O6 C23 1.4569(17)
C1 C6 1.5410(17)
C1 C15 1.5506(18)
C1 C2 1.5532(17)
C2 C3 1.5150(18)
C3 C4 1.531(2)
C4 C5 1.518(2)
C5 C6 1.5322(19)
C7 C16 1.5192(17)
C7 C8 1.5756(18)
C8 C22 1.5346(18)
C8 C9 1.5584(18)
C9 C10 1.497(2)
C10 C11 1.525(2)
C11 C12 1.530(2)
C11 C15 1.5524(19)
C12 C13 1.519(3)
C13 C14 1.534(2)
C14 C15 1.5408(18)
C16 C17 1.389(2)
C16 C21 1.3979(18)
C17 C18 1.392(2)
C18 C19 1.386(3)
C19 C20 1.384(3)
C20 C21 1.388(2)
C23 C24 1.471(3)

loop_
_geom_torsion_atom_site_label_1
_geom_torsion_atom_site_label_2
_geom_torsion_atom_site_label_3
_geom_torsion_atom_site_label_4
_geom_torsion
C7 O2 C1 C6 -48.15(15)
C7 O2 C1 C15 84.53(13)
C7 O2 C1 C2 -161.83(10)
O2 C1 C2 O1 -6.64(16)
C6 C1 C2 O1 -124.67(13)
C15 C1 C2 O1 110.48(14)
O2 C1 C2 C3 172.25(11)
C6 C1 C2 C3 54.22(14)
C15 C1 C2 C3 -70.63(13)
O1 C2 C3 C4 122.08(15)
C1 C2 C3 C4 -56.80(16)
C2 C3 C4 C5 55.35(17)
C3 C4 C5 C6 -55.96(18)
C4 C5 C6 C1 58.01(18)
O2 C1 C6 C5 -166.54(12)
C15 C1 C6 C5 63.73(16)
C2 C1 C6 C5 -54.18(15)
C1 O2 C7 C16 -179.01(10)
C1 O2 C7 C8 -58.13(15)
C11 O3 C8 C22 -142.15(10)
C11 O3 C8 C9 -24.95(13)
C11 O3 C8 C7 96.48(11)
O2 C7 C8 O3 -29.27(14)
C16 C7 C8 O3 86.40(13)
O2 C7 C8 C22 -149.87(11)
C16 C7 C8 C22 -34.20(14)
O2 C7 C8 C9 88.13(13)
C16 C7 C8 C9 -156.20(11)
O3 C8 C9 O4 179.35(14)
C22 C8 C9 O4 -63.65(18)
C7 C8 C9 O4 58.94(18)
O3 C8 C9 C10 1.76(14)
C22 C8 C9 C10 118.76(12)
C7 C8 C9 C10 -118.65(12)
O4 C9 C10 C11 -156.93(15)
C8 C9 C10 C11 20.55(14)
C8 O3 C11 C10 38.28(13)
C8 O3 C11 C12 160.80(11)
C8 O3 C11 C15 -86.35(13)
C9 C10 C11 O3 -35.10(13)
C9 C10 C11 C12 -150.94(13)
C9 C10 C11 C15 86.29(14)
O3 C11 C12 C13 99.60(14)
C10 C11 C12 C13 -146.50(14)
C15 C11 C12 C13 -17.83(17)
C11 C12 C13 C14 -8.21(18)
C12 C13 C14 C15 31.28(16)
C13 C14 C15 C1 -171.13(12)
C13 C14 C15 C11 -41.77(14)
O2 C1 C15 C14 69.53(14)
C6 C1 C15 C14 -160.30(11)
C2 C1 C15 C14 -42.56(14)
O2 C1 C15 C11 -50.41(15)
C6 C1 C15 C11 79.76(15)
C2 C1 C15 C11 -162.51(11)
O3 C11 C15 C14 -77.67(13)
C10 C11 C15 C14 165.33(11)
C12 C11 C15 C14 36.56(13)
O3 C11 C15 C1 48.31(16)
C10 C11 C15 C1 -68.70(15)
C12 C11 C15 C1 162.53(12)
O2 C7 C16 C17 36.41(16)
C8 C7 C16 C17 -84.15(15)
O2 C7 C16 C21 -141.37(12)
C8 C7 C16 C21 98.06(14)
C21 C16 C17 C18 1.5(2)
C7 C16 C17 C18 -176.31(13)
C16 C17 C18 C19 -0.8(2)
C17 C18 C19 C20 -0.5(3)
C18 C19 C20 C21 1.0(3)
C19 C20 C21 C16 -0.3(2)
C17 C16 C21 C20 -1.0(2)
C7 C16 C21 C20 176.83(13)
C23 O6 C22 O5 1.6(2)
C23 O6 C22 C8 -178.90(14)
O3 C8 C22 O5 -9.31(19)
C9 C8 C22 O5 -124.07(15)
C7 C8 C22 O5 112.24(16)
O3 C8 C22 O6 171.20(11)
C9 C8 C22 O6 56.44(15)
C7 C8 C22 O6 -67.25(14)
C22 O6 C23 C24 163.97(17)
